data_9013554
loop_
_publ_author_name
'Luo, Y.'
'Hughes, J. M.'
'Rakovan, J.'
'Pan, Y.'

_publ_section_title
;
 Site preference of U and Th in Cl, F, and Sr apatites
 Locality: synthetic
 Note: UClAP
;
_journal_name_full 'American Mineralogist'
_journal_page_first 345
_journal_page_last 351
_journal_paper_doi 10.2138/am.2009.3026
_journal_volume 94
_journal_year 2009
_chemical_formula_structural Ca5(PO4)3Cl
_chemical_formula_sum 'Ca4.967 Cl2 O12 P3 U0.033'
_chemical_name_mineral Apatite-(CaCl)
_space_group_IT_number 176
_symmetry_space_group_name_Hall '-P 6c'
_symmetry_space_group_name_H-M 'P 63/m'
_cell_angle_alpha 90
_cell_angle_beta 90
_cell_angle_gamma 120
_cell_length_a 9.6233
_cell_length_b 9.6233
_cell_length_c 6.7784
_cell_formula_units_Z 2
_cell_volume 543.633
_exptl_crystal_density_diffrn 3.438
_cod_original_formula_sum '(Ca4.967 U.033) P3 O12 Cl2'
_cod_database_code 9013554

loop_
_symmetry_equiv_pos_as_xyz
x,y,z
-x+y,-x,1/2-z
x-y,x,1/2+z
y,-x+y,-z
-y,x-y,z
x,y,1/2-z
-x,-y,1/2+z
x-y,x,-z
-x+y,-x,z
-y,x-y,1/2-z
y,-x+y,1/2+z
-x,-y,-z

loop_
_atom_site_aniso_label
_atom_site_aniso_U_11
_atom_site_aniso_U_22
_atom_site_aniso_U_33
_atom_site_aniso_U_12
_atom_site_aniso_U_13
_atom_site_aniso_U_23
Ca1 0.01680 0.01680 0.00920 0.00840 0.00000 0.00000
U1 0.01680 0.01680 0.00920 0.00840 0.00000 0.00000
Ca2 0.01500 0.01720 0.01130 0.00720 0.00000 0.00000
U2 0.01500 0.01720 0.01130 0.00720 0.00000 0.00000
P 0.01070 0.00940 0.00960 0.00560 0.00000 0.00000
O1 0.02700 0.01860 0.01540 0.01750 0.00000 0.00000
O2 0.01160 0.01410 0.02930 0.00530 0.00000 0.00000
O3 0.04330 0.02250 0.02190 0.02350 -0.01880 -0.01230
Cl 0.02200 0.02200 0.16230 0.01100 0.00000 0.00000

loop_
_atom_site_label
_atom_site_fract_x
_atom_site_fract_y
_atom_site_fract_z
_atom_site_occupancy
_atom_site_U_iso_or_equiv
Ca1 0.66667 0.33333 -0.00328 0.99400 0.01420
U1 0.66667 0.33333 -0.00328 0.00600 0.01420
Ca2 0.26006 0.00142 0.25000 0.99300 0.01480
U2 0.26006 0.00142 0.25000 0.00700 0.01480
P 0.40541 0.37322 0.25000 1.00000 0.00960
O1 0.34064 0.49039 0.25000 1.00000 0.01760
O2 0.59083 0.46428 0.25000 1.00000 0.01880
O3 0.35241 0.26521 0.06722 1.00000 0.02610
Cl 0.00000 0.00000 0.05959 1.00000 0.06810

_cod_duplicate_entry 9013549
